data_7226760
loop_
_publ_author_name
'Yang, Jun Wei'
'Zhu, Haoyun'
'Huang, Yu Li'
'Huang, Wei'
'Wang, Weizhi'

_publ_section_title
;
 Design and Synthesis of Extended Quinoxaline Derivativesis and Their
 Charge Transport Properties
;
_journal_name_full 'RSC Adv.'
_journal_paper_doi 10.1039/C6RA22677A
_journal_year 2016
_chemical_formula_sum 'C42 H38 N4'
_chemical_formula_weight 598.76
_chemical_name_systematic 1,4-bis(3-(4-butylphenyl)quinoxalin-2-yl)benzene
_space_group_IT_number 14
_symmetry_cell_setting monoclinic
_symmetry_space_group_name_Hall '-P 2yn'
_symmetry_space_group_name_H-M 'P 1 21/n 1'
_atom_sites_solution_hydrogens geom
_atom_sites_solution_primary direct
_atom_sites_solution_secondary difmap
_audit_creation_method SHELXL-97
_audit_update_record
;
2016-08-14 deposited with the CCDC.
2016-10-07 downloaded from the CCDC.
;
_cell_angle_alpha 90.00
_cell_angle_beta 92.31(3)
_cell_angle_gamma 90.00
_cell_formula_units_Z 2
_cell_length_a 5.981(4)
_cell_length_b 14.384(4)
_cell_length_c 19.951(3)
_cell_measurement_reflns_used 1320
_cell_measurement_temperature 296(2)
_cell_measurement_theta_max 22.32
_cell_measurement_theta_min 2.49
_cell_volume 1715.0(13)
_computing_cell_refinement 'Bruker SAINT'
_computing_data_collection 'Bruker APEX2'
_computing_data_reduction 'Bruker SAINT'
_computing_molecular_graphics 'Bruker SHELXTL'
_computing_publication_material 'Bruker SHELXTL'
_computing_structure_refinement 'SHELXL-97 (Sheldrick, 2008)'
_computing_structure_solution 'SHELXS-97 (Sheldrick, 2008)'
_diffrn_ambient_temperature 296(2)
_diffrn_measured_fraction_theta_full 0.996
_diffrn_measured_fraction_theta_max 0.996
_diffrn_measurement_device_type 'Bruker APEX-II CCD'
_diffrn_measurement_method '\f and \w scans'
_diffrn_radiation_monochromator graphite
_diffrn_radiation_source 'fine-focus sealed tube'
_diffrn_radiation_type MoK\a
_diffrn_radiation_wavelength 0.71073
_diffrn_reflns_av_R_equivalents 0.0515
_diffrn_reflns_av_sigmaI/netI 0.0643
_diffrn_reflns_limit_h_max 7
_diffrn_reflns_limit_h_min -7
_diffrn_reflns_limit_k_max 17
_diffrn_reflns_limit_k_min -10
_diffrn_reflns_limit_l_max 23
_diffrn_reflns_limit_l_min -23
_diffrn_reflns_number 8379
_diffrn_reflns_theta_full 24.99
_diffrn_reflns_theta_max 24.99
_diffrn_reflns_theta_min 2.04
_exptl_absorpt_coefficient_mu 0.068
_exptl_absorpt_correction_T_max 0.9872
_exptl_absorpt_correction_T_min 0.9825
_exptl_absorpt_correction_type multi-scan
_exptl_absorpt_process_details SADABS
_exptl_crystal_colour yellow
_exptl_crystal_density_diffrn 1.160
_exptl_crystal_density_method 'not measured'
_exptl_crystal_description block
_exptl_crystal_F_000 636
_exptl_crystal_recrystallization_method 'Re-crystallisation from solvent: acetic acid'
_exptl_crystal_size_max 0.26
_exptl_crystal_size_mid 0.21
_exptl_crystal_size_min 0.19
_refine_diff_density_max 0.404
_refine_diff_density_min -0.272
_refine_diff_density_rms 0.041
_refine_ls_extinction_coef 0.020(3)
_refine_ls_extinction_expression Fc^*^=kFc[1+0.001xFc^2^\l^3^/sin(2\q)]^-1/4^
_refine_ls_extinction_method SHELXL
_refine_ls_goodness_of_fit_ref 1.085
_refine_ls_hydrogen_treatment constr
_refine_ls_matrix_type full
_refine_ls_number_parameters 209
_refine_ls_number_reflns 3006
_refine_ls_number_restraints 20
_refine_ls_restrained_S_all 1.224
_refine_ls_R_factor_all 0.1107
_refine_ls_R_factor_gt 0.0621
_refine_ls_shift/su_max 0.000
_refine_ls_shift/su_mean 0.000
_refine_ls_structure_factor_coef Fsqd
_refine_ls_weighting_details 'calc w=1/[\s^2^(Fo^2^)+(0.0500P)^2^+0.4700P] where P=(Fo^2^+2Fc^2^)/3'
_refine_ls_weighting_scheme calc
_refine_ls_wR_factor_gt 0.1459
_refine_ls_wR_factor_ref 0.1596
_reflns_number_gt 1646
_reflns_number_total 3006
_reflns_threshold_expression >2sigma(I)
_cod_data_source_file c6ra22677a2.cif
_cod_data_source_block a
_cod_depositor_comments
;
The following automatic conversions were performed:

'_symmetry_cell_setting' value 'Monoclinic' changed to 'monoclinic'
according to
/usr/data/users/saulius/crontab/automatic-downloads/rss-feeds/RSC/lib/dictionaries/cif_core.dic
dictionary named 'cif_core.dic' version 2.4.2 from 2011-04-26.

'_exptl_absorpt_correction_type' value 'Multi-scan' changed to
'multi-scan' according to
/usr/data/users/saulius/crontab/automatic-downloads/rss-feeds/RSC/lib/dictionaries/cif_core.dic
dictionary named 'cif_core.dic' version 2.4.2 from 2011-04-26.

Automatic conversion script
Id: cif_fix_values 4268 2015-11-12 08:31:59Z antanas 
;
_cod_original_cell_volume 1714.9(12)
_cod_original_sg_symbol_H-M 'P2(1)/n  '
_cod_database_code 7226760

loop_
_symmetry_equiv_pos_as_xyz
'x, y, z'
'-x+1/2, y+1/2, -z+1/2'
'-x, -y, -z'
'x-1/2, -y-1/2, z-1/2'

loop_
_atom_site_label
_atom_site_type_symbol
_atom_site_fract_x
_atom_site_fract_y
_atom_site_fract_z
_atom_site_U_iso_or_equiv
_atom_site_adp_type
_atom_site_occupancy
_atom_site_symmetry_multiplicity
_atom_site_calc_flag
_atom_site_refinement_flags
N1 N 0.3778(4) 0.92892(18) 0.16690(12) 0.0598(7) Uani 1 1 d .
N2 N 0.6224(4) 1.08684(17) 0.12617(12) 0.0563(7) Uani 1 1 d .
C1 C 0.3257(5) 1.0169(2) 0.18876(14) 0.0570(8) Uani 1 1 d .
C2 C 0.1424(6) 1.0299(3) 0.23103(16) 0.0732(10) Uani 1 1 d .
H2A H 0.0549 0.9795 0.2428 0.088 Uiso 1 1 calc R
C3 C 0.0951(6) 1.1173(3) 0.25442(17) 0.0813(12) Uani 1 1 d .
H3A H -0.0270 1.1257 0.2812 0.098 Uiso 1 1 calc R
C4 C 0.2278(7) 1.1942(3) 0.23856(18) 0.0818(11) Uani 1 1 d .
H4A H 0.1954 1.2525 0.2558 0.098 Uiso 1 1 calc R
C5 C 0.4046(6) 1.1835(2) 0.19785(16) 0.0722(10) Uani 1 1 d .
H5A H 0.4923 1.2345 0.1877 0.087 Uiso 1 1 calc R
C6 C 0.4549(5) 1.0949(2) 0.17111(15) 0.0568(8) Uani 1 1 d .
C7 C 0.6653(5) 1.0023(2) 0.10256(14) 0.0497(8) Uani 1 1 d .
C8 C 0.5476(5) 0.9210(2) 0.12574(14) 0.0523(8) Uani 1 1 d .
C9 C 0.8374(5) 0.9985(2) 0.05009(14) 0.0484(8) Uani 1 1 d .
C10 C 0.8290(5) 0.9345(2) -0.00330(14) 0.0524(8) Uani 1 1 d .
H10A H 0.7144 0.8907 -0.0063 0.063 Uiso 1 1 calc R
C11 C 0.9898(5) 0.9359(2) -0.05143(15) 0.0524(8) Uani 1 1 d .
H11A H 0.9826 0.8920 -0.0856 0.063 Uiso 1 1 calc R
C12 C 0.6102(5) 0.8232(2) 0.10939(14) 0.0514(8) Uani 1 1 d .
C13 C 0.4539(5) 0.7624(2) 0.07908(17) 0.0657(9) Uani 1 1 d .
H13A H 0.3114 0.7838 0.0667 0.079 Uiso 1 1 calc R
C14 C 0.5101(6) 0.6702(2) 0.06728(17) 0.0720(10) Uani 1 1 d .
H14A H 0.4044 0.6313 0.0465 0.086 Uiso 1 1 calc R
C15 C 0.7195(6) 0.6348(2) 0.08568(16) 0.0645(9) Uani 1 1 d .
C16 C 0.8744(6) 0.6957(2) 0.11547(17) 0.0692(10) Uani 1 1 d .
H16A H 1.0162 0.6738 0.1281 0.083 Uiso 1 1 calc R
C17 C 0.8232(5) 0.7885(2) 0.12688(16) 0.0624(9) Uani 1 1 d .
H17A H 0.9312 0.8277 0.1463 0.075 Uiso 1 1 calc R
C18 C 0.7804(8) 0.5330(3) 0.0749(2) 0.0968(13) Uani 1 1 d .
H18A H 0.6581 0.5038 0.0494 0.116 Uiso 1 1 calc R
H18B H 0.9107 0.5310 0.0475 0.116 Uiso 1 1 calc R
C19 C 0.8282(11) 0.4769(4) 0.1350(3) 0.158(2) Uani 1 1 d U
H19A H 0.7022 0.4839 0.1637 0.190 Uiso 1 1 calc R
H19B H 0.9566 0.5046 0.1586 0.190 Uiso 1 1 calc R
C20 C 0.8764(13) 0.3696(5) 0.1292(4) 0.194(3) Uani 1 1 d DU
H20A H 0.9001 0.3433 0.1737 0.233 Uiso 1 1 calc R
H20B H 0.7482 0.3389 0.1076 0.233 Uiso 1 1 calc R
C21 C 1.0567(16) 0.3552(6) 0.0936(4) 0.254(4) Uani 1 1 d DU
H21A H 1.0800 0.2895 0.0886 0.381 Uiso 1 1 calc R
H21B H 1.1851 0.3824 0.1164 0.381 Uiso 1 1 calc R
H21C H 1.0350 0.3832 0.0501 0.381 Uiso 1 1 calc R

loop_
_atom_site_aniso_label
_atom_site_aniso_U_11
_atom_site_aniso_U_22
_atom_site_aniso_U_33
_atom_site_aniso_U_23
_atom_site_aniso_U_13
_atom_site_aniso_U_12
N1 0.0531(17) 0.0722(19) 0.0553(15) 0.0029(13) 0.0160(13) 0.0016(13)
N2 0.0531(16) 0.0619(17) 0.0542(15) -0.0033(13) 0.0072(13) 0.0023(13)
C1 0.054(2) 0.072(2) 0.0453(17) 0.0009(16) 0.0094(15) 0.0091(17)
C2 0.067(2) 0.093(3) 0.061(2) -0.0004(19) 0.0229(19) 0.010(2)
C3 0.072(3) 0.113(3) 0.061(2) -0.007(2) 0.022(2) 0.025(2)
C4 0.089(3) 0.087(3) 0.071(2) -0.013(2) 0.013(2) 0.019(2)
C5 0.076(3) 0.074(2) 0.068(2) -0.0111(19) 0.0139(19) 0.0101(19)
C6 0.053(2) 0.068(2) 0.0501(18) -0.0034(16) 0.0071(16) 0.0071(16)
C7 0.0438(18) 0.0570(19) 0.0485(17) -0.0011(15) 0.0036(14) -0.0004(15)
C8 0.0469(19) 0.064(2) 0.0467(17) 0.0030(15) 0.0077(15) -0.0019(15)
C9 0.0464(18) 0.0524(18) 0.0470(17) 0.0018(15) 0.0079(14) 0.0005(15)
C10 0.0464(19) 0.058(2) 0.0534(18) 0.0021(15) 0.0083(15) -0.0070(14)
C11 0.0550(19) 0.0556(19) 0.0471(17) -0.0028(14) 0.0073(15) -0.0022(15)
C12 0.0433(19) 0.0591(19) 0.0525(17) 0.0034(15) 0.0102(15) -0.0047(16)
C13 0.049(2) 0.071(2) 0.077(2) 0.0016(18) 0.0052(17) -0.0013(17)
C14 0.069(3) 0.068(2) 0.079(2) -0.0091(19) 0.0033(19) -0.0117(19)
C15 0.072(3) 0.062(2) 0.061(2) -0.0022(17) 0.0145(18) -0.0010(19)
C16 0.058(2) 0.072(3) 0.078(2) 0.003(2) 0.0085(18) 0.0070(18)
C17 0.053(2) 0.062(2) 0.072(2) -0.0027(17) 0.0047(17) -0.0056(17)
C18 0.132(4) 0.068(3) 0.091(3) -0.003(2) 0.012(3) 0.006(2)
C19 0.235(6) 0.102(4) 0.138(4) 0.005(3) 0.008(4) 0.053(4)
C20 0.207(6) 0.151(5) 0.227(7) 0.045(5) 0.040(6) 0.069(5)
C21 0.313(9) 0.222(7) 0.234(7) 0.075(6) 0.078(7) 0.080(7)

loop_
_atom_type_symbol
_atom_type_description
_atom_type_scat_dispersion_real
_atom_type_scat_dispersion_imag
_atom_type_scat_source
C C 0.0033 0.0016 'International Tables Vol C Tables 4.2.6.8 and 6.1.1.4'
H H 0.0000 0.0000 'International Tables Vol C Tables 4.2.6.8 and 6.1.1.4'
N N 0.0061 0.0033 'International Tables Vol C Tables 4.2.6.8 and 6.1.1.4'

loop_
_geom_angle_atom_site_label_1
_geom_angle_atom_site_label_2
_geom_angle_atom_site_label_3
_geom_angle
_geom_angle_site_symmetry_1
_geom_angle_site_symmetry_3
C8 N1 C1 117.4(3) . .
C7 N2 C6 117.6(3) . .
N1 C1 C6 121.1(3) . .
N1 C1 C2 119.9(3) . .
C6 C1 C2 119.0(3) . .
C3 C2 C1 119.8(4) . .
C3 C2 H2A 120.1 . .
C1 C2 H2A 120.1 . .
C2 C3 C4 121.2(3) . .
C2 C3 H3A 119.4 . .
C4 C3 H3A 119.4 . .
C5 C4 C3 120.2(4) . .
C5 C4 H4A 119.9 . .
C3 C4 H4A 119.9 . .
C4 C5 C6 120.4(4) . .
C4 C5 H5A 119.8 . .
C6 C5 H5A 119.8 . .
N2 C6 C1 121.0(3) . .
N2 C6 C5 119.5(3) . .
C1 C6 C5 119.5(3) . .
N2 C7 C8 121.3(3) . .
N2 C7 C9 115.3(3) . .
C8 C7 C9 123.3(3) . .
N1 C8 C7 121.2(3) . .
N1 C8 C12 114.7(3) . .
C7 C8 C12 124.0(2) . .
C11 C9 C10 117.3(3) 3_775 .
C11 C9 C7 119.3(3) 3_775 .
C10 C9 C7 123.2(3) . .
C11 C10 C9 120.6(3) . .
C11 C10 H10A 119.7 . .
C9 C10 H10A 119.7 . .
C10 C11 C9 122.0(3) . 3_775
C10 C11 H11A 119.0 . .
C9 C11 H11A 119.0 3_775 .
C17 C12 C13 118.0(3) . .
C17 C12 C8 121.0(3) . .
C13 C12 C8 120.9(3) . .
C14 C13 C12 120.5(3) . .
C14 C13 H13A 119.7 . .
C12 C13 H13A 119.7 . .
C15 C14 C13 121.8(3) . .
C15 C14 H14A 119.1 . .
C13 C14 H14A 119.1 . .
C14 C15 C16 117.4(3) . .
C14 C15 C18 122.2(3) . .
C16 C15 C18 120.4(3) . .
C17 C16 C15 121.8(3) . .
C17 C16 H16A 119.1 . .
C15 C16 H16A 119.1 . .
C16 C17 C12 120.4(3) . .
C16 C17 H17A 119.8 . .
C12 C17 H17A 119.8 . .
C19 C18 C15 117.0(4) . .
C19 C18 H18A 108.1 . .
C15 C18 H18A 108.1 . .
C19 C18 H18B 108.1 . .
C15 C18 H18B 108.1 . .
H18A C18 H18B 107.3 . .
C18 C19 C20 120.7(5) . .
C18 C19 H19A 107.2 . .
C20 C19 H19A 107.2 . .
C18 C19 H19B 107.2 . .
C20 C19 H19B 107.2 . .
H19A C19 H19B 106.8 . .
C21 C20 C19 110.3(7) . .
C21 C20 H20A 109.6 . .
C19 C20 H20A 109.6 . .
C21 C20 H20B 109.6 . .
C19 C20 H20B 109.6 . .
H20A C20 H20B 108.1 . .
C20 C21 H21A 109.5 . .
C20 C21 H21B 109.5 . .
H21A C21 H21B 109.5 . .
C20 C21 H21C 109.5 . .
H21A C21 H21C 109.5 . .
H21B C21 H21C 109.5 . .

loop_
_geom_bond_atom_site_label_1
_geom_bond_atom_site_label_2
_geom_bond_distance
_geom_bond_site_symmetry_2
N1 C8 1.336(3) .
N1 C1 1.378(4) .
N2 C7 1.333(3) .
N2 C6 1.376(4) .
C1 C6 1.415(4) .
C1 C2 1.422(4) .
C2 C3 1.373(5) .
C2 H2A 0.9300 .
C3 C4 1.405(5) .
C3 H3A 0.9300 .
C4 C5 1.368(4) .
C4 H4A 0.9300 .
C5 C6 1.418(4) .
C5 H5A 0.9300 .
C7 C8 1.450(4) .
C7 C9 1.498(4) .
C8 C12 1.495(4) .
C9 C11 1.399(4) 3_775
C9 C10 1.408(4) .
C10 C11 1.387(4) .
C10 H10A 0.9300 .
C11 C9 1.399(4) 3_775
C11 H11A 0.9300 .
C12 C17 1.399(4) .
C12 C13 1.400(4) .
C13 C14 1.389(4) .
C13 H13A 0.9300 .
C14 C15 1.388(5) .
C14 H14A 0.9300 .
C15 C16 1.392(4) .
C15 C18 1.526(5) .
C16 C17 1.389(4) .
C16 H16A 0.9300 .
C17 H17A 0.9300 .
C18 C19 1.464(6) .
C18 H18A 0.9700 .
C18 H18B 0.9700 .
C19 C20 1.575(7) .
C19 H19A 0.9700 .
C19 H19B 0.9700 .
C20 C21 1.331(7) .
C20 H20A 0.9700 .
C20 H20B 0.9700 .
C21 H21A 0.9600 .
C21 H21B 0.9600 .
C21 H21C 0.9600 .

loop_
_geom_torsion_atom_site_label_1
_geom_torsion_atom_site_label_2
_geom_torsion_atom_site_label_3
_geom_torsion_atom_site_label_4
_geom_torsion
_geom_torsion_site_symmetry_1
_geom_torsion_site_symmetry_4
C8 N1 C1 C6 -3.3(4) . .
C8 N1 C1 C2 178.1(3) . .
N1 C1 C2 C3 178.0(3) . .
C6 C1 C2 C3 -0.6(5) . .
C1 C2 C3 C4 -1.4(5) . .
C2 C3 C4 C5 1.6(6) . .
C3 C4 C5 C6 0.3(5) . .
C7 N2 C6 C1 -3.2(4) . .
C7 N2 C6 C5 179.6(3) . .
N1 C1 C6 N2 6.6(5) . .
C2 C1 C6 N2 -174.8(3) . .
N1 C1 C6 C5 -176.2(3) . .
C2 C1 C6 C5 2.4(5) . .
C4 C5 C6 N2 175.0(3) . .
C4 C5 C6 C1 -2.2(5) . .
C6 N2 C7 C8 -2.9(4) . .
C6 N2 C7 C9 175.7(3) . .
C1 N1 C8 C7 -2.8(4) . .
C1 N1 C8 C12 174.2(3) . .
N2 C7 C8 N1 6.2(4) . .
C9 C7 C8 N1 -172.3(3) . .
N2 C7 C8 C12 -170.5(3) . .
C9 C7 C8 C12 11.0(4) . .
N2 C7 C9 C11 30.5(4) . 3_775
C8 C7 C9 C11 -150.9(3) . 3_775
N2 C7 C9 C10 -146.2(3) . .
C8 C7 C9 C10 32.3(4) . .
C11 C9 C10 C11 1.4(5) 3_775 .
C7 C9 C10 C11 178.2(3) . .
C9 C10 C11 C9 -1.5(5) . 3_775
N1 C8 C12 C17 -118.3(3) . .
C7 C8 C12 C17 58.6(4) . .
N1 C8 C12 C13 58.6(4) . .
C7 C8 C12 C13 -124.5(3) . .
C17 C12 C13 C14 0.3(4) . .
C8 C12 C13 C14 -176.6(3) . .
C12 C13 C14 C15 1.0(5) . .
C13 C14 C15 C16 -1.2(5) . .
C13 C14 C15 C18 178.1(3) . .
C14 C15 C16 C17 0.3(5) . .
C18 C15 C16 C17 -179.0(3) . .
C15 C16 C17 C12 1.0(5) . .
C13 C12 C17 C16 -1.3(4) . .
C8 C12 C17 C16 175.7(3) . .
C14 C15 C18 C19 -115.2(5) . .
C16 C15 C18 C19 64.0(6) . .
C15 C18 C19 C20 175.8(5) . .
C18 C19 C20 C21 60.9(10) . .
